data_7201533
loop_
_publ_author_name
'Schmidtmann, Marc'
'Wilson, Chick C.'

_publ_section_title
;
 Hydrogen transfer in pentachlorophenol -- dimethylpyridine complexes
;
_journal_issue 2
_journal_name_full CrystEngComm
_journal_page_first 177
_journal_paper_doi 10.1039/b709110a
_journal_volume 10
_journal_year 2008
_chemical_formula_sum 'C19 H13 Cl10 N O3'
_chemical_formula_weight 657.80
_chemical_name_systematic
;
?
;
_space_group_IT_number 33
_symmetry_cell_setting orthorhombic
_symmetry_space_group_name_Hall 'P 2c -2n'
_symmetry_space_group_name_H-M 'P n a 21'
_atom_sites_solution_hydrogens difmap
_atom_sites_solution_primary direct
_atom_sites_solution_secondary difmap
_audit_creation_method SHELXL-97
_cell_angle_alpha 90.00
_cell_angle_beta 90.00
_cell_angle_gamma 90.00
_cell_formula_units_Z 4
_cell_length_a 7.0199(6)
_cell_length_b 22.9038(18)
_cell_length_c 15.2538(12)
_cell_measurement_reflns_used 6884
_cell_measurement_temperature 100(2)
_cell_measurement_theta_max 29.83
_cell_measurement_theta_min 2.67
_cell_volume 2452.5(3)
_computing_cell_refinement 'Bruker AXS SAINT V7.34A'
_computing_data_collection 'Bruker AXS X8 Apex2'
_computing_data_reduction 'Bruker AXS SAINT V7.34A'
_computing_molecular_graphics 'Bruker AXS XP'
_computing_structure_refinement 'SHELXL-97 (Sheldrick, 1997)'
_computing_structure_solution 'SHELXS-97 (Sheldrick, 1990)'
_diffrn_ambient_temperature 100(2)
_diffrn_measured_fraction_theta_full 0.999
_diffrn_measured_fraction_theta_max 0.999
_diffrn_measurement_device_type 'CCD area detector'
_diffrn_measurement_method 'phi and omega scans'
_diffrn_radiation_monochromator graphite
_diffrn_radiation_source 'fine-focus sealed tube'
_diffrn_radiation_type MoK\a
_diffrn_radiation_wavelength 0.71073
_diffrn_reflns_av_R_equivalents 0.0279
_diffrn_reflns_av_sigmaI/netI 0.0356
_diffrn_reflns_limit_h_max 9
_diffrn_reflns_limit_h_min -8
_diffrn_reflns_limit_k_max 31
_diffrn_reflns_limit_k_min -32
_diffrn_reflns_limit_l_max 17
_diffrn_reflns_limit_l_min -21
_diffrn_reflns_number 16776
_diffrn_reflns_theta_full 29.99
_diffrn_reflns_theta_max 29.99
_diffrn_reflns_theta_min 1.60
_exptl_absorpt_coefficient_mu 1.162
_exptl_absorpt_correction_type multi-scan
_exptl_absorpt_process_details 'SADABS V2.10 (Sheldrick, 2003)'
_exptl_crystal_colour colorless
_exptl_crystal_density_diffrn 1.782
_exptl_crystal_density_method 'not measured'
_exptl_crystal_description stick
_exptl_crystal_F_000 1312
_refine_diff_density_max 0.375
_refine_diff_density_min -0.355
_refine_diff_density_rms 0.074
_refine_ls_abs_structure_details 'Flack H D (1983), Acta Cryst. A39, 876-881'
_refine_ls_abs_structure_Flack 0.22(4)
_refine_ls_extinction_method none
_refine_ls_goodness_of_fit_ref 1.067
_refine_ls_hydrogen_treatment mixed
_refine_ls_matrix_type full
_refine_ls_number_parameters 316
_refine_ls_number_reflns 6359
_refine_ls_number_restraints 1
_refine_ls_restrained_S_all 1.066
_refine_ls_R_factor_all 0.0380
_refine_ls_R_factor_gt 0.0299
_refine_ls_shift/su_max 0.001
_refine_ls_shift/su_mean 0.000
_refine_ls_structure_factor_coef Fsqd
_refine_ls_weighting_details 'calc w=1/[\s^2^(Fo^2^)+(0.0300P)^2^+0.1200P] where P=(Fo^2^+2Fc^2^)/3'
_refine_ls_weighting_scheme calc
_refine_ls_wR_factor_gt 0.0619
_refine_ls_wR_factor_ref 0.0658
_reflns_number_gt 5576
_reflns_number_total 6359
_reflns_threshold_expression >2sigma(I)
_cod_data_source_file b709110a.txt
_cod_data_source_block 35lpcp
_cod_database_code 7201533

loop_
_symmetry_equiv_pos_as_xyz
'x, y, z'
'-x, -y, z+1/2'
'x+1/2, -y+1/2, z'
'-x+1/2, y+1/2, z+1/2'

loop_
_atom_site_label
_atom_site_type_symbol
_atom_site_fract_x
_atom_site_fract_y
_atom_site_fract_z
_atom_site_U_iso_or_equiv
_atom_site_adp_type
_atom_site_occupancy
_atom_site_symmetry_multiplicity
_atom_site_calc_flag
_atom_site_refinement_flags
_atom_site_disorder_assembly
_atom_site_disorder_group
Cl1 Cl 0.67225(8) 0.38409(2) 0.87648(4) 0.02109(12) Uani 1 1 d . . .
Cl2 Cl 0.65512(9) 0.51035(2) 0.79741(4) 0.02487(13) Uani 1 1 d . . .
Cl3 Cl 0.57199(9) 0.52802(2) 0.59762(4) 0.02677(13) Uani 1 1 d . . .
Cl4 Cl 0.53768(9) 0.41799(3) 0.47564(4) 0.02540(13) Uani 1 1 d . . .
Cl5 Cl 0.54569(9) 0.29344(2) 0.55669(4) 0.02315(12) Uani 1 1 d . . .
Cl6 Cl 0.43864(9) 0.08862(2) 1.09501(4) 0.02432(13) Uani 1 1 d . . .
Cl7 Cl 0.37722(9) 0.10200(3) 1.29759(4) 0.02704(13) Uani 1 1 d . . .
Cl8 Cl 0.33921(9) 0.22625(3) 1.37949(4) 0.02852(14) Uani 1 1 d . . .
Cl9 Cl 0.38911(8) 0.33681(2) 1.25942(4) 0.02638(13) Uani 1 1 d . . .
Cl10 Cl 0.45525(8) 0.32077(2) 1.05736(4) 0.02200(12) Uani 1 1 d . . .
N1 N 0.5967(3) 0.17652(9) 0.70073(13) 0.0195(4) Uani 1 1 d . . .
H1 H 0.589(4) 0.2188(13) 0.705(2) 0.028(7) Uiso 1 1 d . . .
O1 O 0.6193(2) 0.29090(6) 0.74635(10) 0.0183(3) Uani 1 1 d . . .
O2 O 0.4723(2) 0.19495(7) 1.00210(11) 0.0217(4) Uani 1 1 d . . .
H2 H 0.447(4) 0.2204(11) 0.979(2) 0.026(8) Uiso 1 1 d . . .
C1 C 0.6094(3) 0.34350(9) 0.71381(14) 0.0152(4) Uani 1 1 d . . .
C2 C 0.6317(3) 0.39426(9) 0.76569(15) 0.0161(4) Uani 1 1 d . . .
C3 C 0.6213(3) 0.45024(9) 0.73027(15) 0.0162(4) Uani 1 1 d . . .
C4 C 0.5887(3) 0.45852(10) 0.64066(16) 0.0178(5) Uani 1 1 d . . .
C5 C 0.5687(3) 0.40943(9) 0.58739(15) 0.0168(4) Uani 1 1 d . . .
C6 C 0.5770(3) 0.35371(9) 0.62329(15) 0.0159(4) Uani 1 1 d . . .
C7 C 0.4430(3) 0.20526(9) 1.08680(15) 0.0154(4) Uani 1 1 d . . .
C8 C 0.4266(3) 0.15676(9) 1.14291(16) 0.0174(5) Uani 1 1 d . . .
C9 C 0.3967(3) 0.16331(10) 1.23208(15) 0.0172(4) Uani 1 1 d . . .
C10 C 0.3837(3) 0.21858(10) 1.26905(15) 0.0185(4) Uani 1 1 d . . .
C11 C 0.4018(3) 0.26776(10) 1.21513(15) 0.0169(4) Uani 1 1 d . . .
C12 C 0.4314(3) 0.26099(9) 1.12509(15) 0.0163(4) Uani 1 1 d . . .
C13 C 0.5749(3) 0.14862(10) 0.62382(16) 0.0204(5) Uani 1 1 d . . .
H13A H 0.5571 0.1705 0.5715 0.024 Uiso 1 1 calc R . .
C14 C 0.5783(3) 0.08812(9) 0.62030(16) 0.0186(5) Uani 1 1 d . . .
C15 C 0.6060(3) 0.05803(10) 0.69863(16) 0.0189(5) Uani 1 1 d . . .
H15A H 0.6101 0.0166 0.6977 0.023 Uiso 1 1 calc R . .
C16 C 0.6279(3) 0.08700(9) 0.77809(15) 0.0191(5) Uani 1 1 d . . .
C17 C 0.6215(3) 0.14753(10) 0.77679(16) 0.0188(5) Uani 1 1 d . . .
H17A H 0.6346 0.1687 0.8300 0.023 Uiso 1 1 calc R . .
C18 C 0.5529(4) 0.05721(10) 0.53391(16) 0.0229(5) Uani 1 1 d . . .
H18A H 0.5487 0.0860 0.4864 0.034 Uiso 1 1 calc R . .
H18B H 0.4335 0.0350 0.5348 0.034 Uiso 1 1 calc R . .
H18C H 0.6599 0.0305 0.5243 0.034 Uiso 1 1 calc R . .
C19 C 0.6564(4) 0.05557(10) 0.86355(16) 0.0254(5) Uani 1 1 d . . .
H19A H 0.5536 0.0272 0.8719 0.038 Uiso 1 1 calc R . .
H19B H 0.6551 0.0838 0.9118 0.038 Uiso 1 1 calc R . .
H19C H 0.7792 0.0352 0.8627 0.038 Uiso 1 1 calc R . .
O3 O 0.3620(3) 0.25662(7) 0.87082(11) 0.0205(3) Uani 1 1 d . . .
H3 H 0.452(5) 0.2696(15) 0.838(2) 0.055(11) Uiso 1 1 d . . .
H4 H 0.280(5) 0.2340(14) 0.839(2) 0.051(10) Uiso 1 1 d . . .

loop_
_atom_site_aniso_label
_atom_site_aniso_U_11
_atom_site_aniso_U_22
_atom_site_aniso_U_33
_atom_site_aniso_U_23
_atom_site_aniso_U_13
_atom_site_aniso_U_12
Cl1 0.0323(3) 0.0176(2) 0.0134(2) -0.0002(2) 0.0000(2) -0.0020(2)
Cl2 0.0348(3) 0.0130(2) 0.0268(3) -0.0045(2) 0.0029(3) -0.0012(2)
Cl3 0.0337(3) 0.0154(3) 0.0312(3) 0.0090(3) 0.0012(3) 0.0027(2)
Cl4 0.0314(3) 0.0294(3) 0.0154(3) 0.0066(2) -0.0015(2) 0.0023(2)
Cl5 0.0359(3) 0.0177(3) 0.0158(3) -0.0038(2) -0.0012(2) -0.0005(2)
Cl6 0.0381(4) 0.0130(2) 0.0219(3) 0.0003(2) 0.0014(2) 0.0024(2)
Cl7 0.0342(3) 0.0263(3) 0.0207(3) 0.0092(3) 0.0026(2) 0.0012(2)
Cl8 0.0293(3) 0.0413(3) 0.0150(3) -0.0059(3) 0.0030(2) -0.0006(2)
Cl9 0.0260(3) 0.0216(3) 0.0316(3) -0.0119(2) -0.0017(3) 0.0005(2)
Cl10 0.0265(3) 0.0140(2) 0.0255(3) 0.0032(2) -0.0026(2) -0.0016(2)
N1 0.0236(11) 0.0119(9) 0.0230(11) -0.0025(8) 0.0021(8) -0.0012(7)
O1 0.0264(9) 0.0128(7) 0.0156(8) 0.0017(6) -0.0002(6) -0.0013(6)
O2 0.0330(10) 0.0162(8) 0.0158(8) 0.0030(7) -0.0009(7) 0.0045(7)
C1 0.0169(11) 0.0134(10) 0.0153(11) 0.0003(8) 0.0009(9) -0.0007(8)
C2 0.0191(11) 0.0159(10) 0.0133(10) -0.0001(9) 0.0030(8) -0.0018(8)
C3 0.0175(12) 0.0124(10) 0.0186(11) -0.0020(9) 0.0027(8) -0.0003(8)
C4 0.0169(12) 0.0154(10) 0.0210(12) 0.0044(9) 0.0027(9) 0.0009(8)
C5 0.0173(11) 0.0201(11) 0.0129(10) 0.0045(9) 0.0013(8) 0.0018(8)
C6 0.0169(11) 0.0153(11) 0.0157(11) 0.0005(9) 0.0029(8) -0.0003(8)
C7 0.0152(11) 0.0157(10) 0.0152(10) 0.0007(9) -0.0006(8) 0.0003(8)
C8 0.0173(12) 0.0141(10) 0.0206(12) 0.0006(9) -0.0018(8) 0.0010(8)
C9 0.0171(12) 0.0193(11) 0.0152(11) 0.0057(9) -0.0012(8) 0.0006(9)
C10 0.0143(11) 0.0264(11) 0.0149(11) -0.0029(9) 0.0011(8) -0.0002(8)
C11 0.0141(11) 0.0179(11) 0.0187(12) -0.0033(9) -0.0039(8) 0.0013(8)
C12 0.0154(12) 0.0150(11) 0.0184(11) 0.0024(9) -0.0021(8) -0.0014(8)
C13 0.0203(12) 0.0174(11) 0.0234(13) 0.0012(10) 0.0029(9) -0.0004(9)
C14 0.0165(12) 0.0166(11) 0.0228(12) -0.0013(9) 0.0018(8) 0.0004(8)
C15 0.0182(12) 0.0130(11) 0.0253(12) -0.0018(9) 0.0025(9) 0.0004(8)
C16 0.0185(12) 0.0159(10) 0.0230(12) -0.0038(9) 0.0005(9) -0.0013(8)
C17 0.0174(11) 0.0170(10) 0.0221(12) -0.0059(9) 0.0015(9) -0.0014(8)
C18 0.0301(14) 0.0197(12) 0.0189(12) -0.0024(10) 0.0012(9) -0.0007(9)
C19 0.0331(14) 0.0189(11) 0.0244(13) -0.0001(10) -0.0007(10) 0.0021(9)
O3 0.0270(10) 0.0166(8) 0.0181(8) 0.0038(7) -0.0016(7) -0.0018(6)

loop_
_atom_type_symbol
_atom_type_description
_atom_type_scat_dispersion_real
_atom_type_scat_dispersion_imag
_atom_type_scat_source
C C 0.0033 0.0016 'International Tables Vol C Tables 4.2.6.8 and 6.1.1.4'
H H 0.0000 0.0000 'International Tables Vol C Tables 4.2.6.8 and 6.1.1.4'
N N 0.0061 0.0033 'International Tables Vol C Tables 4.2.6.8 and 6.1.1.4'
O O 0.0106 0.0060 'International Tables Vol C Tables 4.2.6.8 and 6.1.1.4'
Cl Cl 0.1484 0.1585 'International Tables Vol C Tables 4.2.6.8 and 6.1.1.4'

loop_
_geom_angle_atom_site_label_1
_geom_angle_atom_site_label_2
_geom_angle_atom_site_label_3
_geom_angle
_geom_angle_site_symmetry_1
_geom_angle_site_symmetry_3
_geom_angle_publ_flag
C13 N1 C17 122.1(2) . . ?
C13 N1 H1 121.3(18) . . ?
C17 N1 H1 116.5(18) . . ?
C7 O2 H2 107(3) . . ?
O1 C1 C2 122.7(2) . . ?
O1 C1 C6 122.1(2) . . ?
C2 C1 C6 115.24(19) . . ?
C3 C2 C1 122.2(2) . . ?
C3 C2 Cl1 120.76(17) . . ?
C1 C2 Cl1 117.01(16) . . ?
C2 C3 C4 120.8(2) . . ?
C2 C3 Cl2 119.66(18) . . ?
C4 C3 Cl2 119.50(17) . . ?
C5 C4 C3 118.5(2) . . ?
C5 C4 Cl3 121.01(18) . . ?
C3 C4 Cl3 120.52(18) . . ?
C6 C5 C4 120.4(2) . . ?
C6 C5 Cl4 119.85(17) . . ?
C4 C5 Cl4 119.71(17) . . ?
C5 C6 C1 122.8(2) . . ?
C5 C6 Cl5 119.76(17) . . ?
C1 C6 Cl5 117.44(16) . . ?
O2 C7 C12 125.0(2) . . ?
O2 C7 C8 117.61(19) . . ?
C12 C7 C8 117.3(2) . . ?
C9 C8 C7 121.6(2) . . ?
C9 C8 Cl6 121.44(17) . . ?
C7 C8 Cl6 116.91(18) . . ?
C8 C9 C10 120.5(2) . . ?
C8 C9 Cl7 119.46(17) . . ?
C10 C9 Cl7 120.03(18) . . ?
C9 C10 C11 119.2(2) . . ?
C9 C10 Cl8 120.13(18) . . ?
C11 C10 Cl8 120.60(17) . . ?
C12 C11 C10 120.1(2) . . ?
C12 C11 Cl9 119.67(17) . . ?
C10 C11 Cl9 120.23(17) . . ?
C11 C12 C7 121.2(2) . . ?
C11 C12 Cl10 121.02(17) . . ?
C7 C12 Cl10 117.82(17) . . ?
N1 C13 C14 120.4(2) . . ?
N1 C13 H13A 119.8 . . ?
C14 C13 H13A 119.8 . . ?
C13 C14 C15 117.6(2) . . ?
C13 C14 C18 120.1(2) . . ?
C15 C14 C18 122.30(19) . . ?
C16 C15 C14 121.8(2) . . ?
C16 C15 H15A 119.1 . . ?
C14 C15 H15A 119.1 . . ?
C17 C16 C15 117.4(2) . . ?
C17 C16 C19 119.7(2) . . ?
C15 C16 C19 122.85(19) . . ?
N1 C17 C16 120.6(2) . . ?
N1 C17 H17A 119.7 . . ?
C16 C17 H17A 119.7 . . ?
C14 C18 H18A 109.5 . . ?
C14 C18 H18B 109.5 . . ?
H18A C18 H18B 109.5 . . ?
C14 C18 H18C 109.5 . . ?
H18A C18 H18C 109.5 . . ?
H18B C18 H18C 109.5 . . ?
C16 C19 H19A 109.5 . . ?
C16 C19 H19B 109.5 . . ?
H19A C19 H19B 109.5 . . ?
C16 C19 H19C 109.5 . . ?
H19A C19 H19C 109.5 . . ?
H19B C19 H19C 109.5 . . ?
H3 O3 H4 110(3) . . ?

loop_
_geom_bond_atom_site_label_1
_geom_bond_atom_site_label_2
_geom_bond_distance
_geom_bond_site_symmetry_2
_geom_bond_publ_flag
Cl1 C2 1.729(2) . ?
Cl2 C3 1.732(2) . ?
Cl3 C4 1.726(2) . ?
Cl4 C5 1.730(2) . ?
Cl5 C6 1.728(2) . ?
Cl6 C8 1.725(2) . ?
Cl7 C9 1.729(2) . ?
Cl8 C10 1.722(2) . ?
Cl9 C11 1.722(2) . ?
Cl10 C12 1.723(2) . ?
N1 C13 1.345(3) . ?
N1 C17 1.348(3) . ?
N1 H1 0.97(3) . ?
O1 C1 1.305(3) . ?
O2 C7 1.330(3) . ?
O2 H2 0.70(3) . ?
C1 C2 1.415(3) . ?
C1 C6 1.419(3) . ?
C2 C3 1.393(3) . ?
C3 C4 1.399(3) . ?
C4 C5 1.394(3) . ?
C5 C6 1.390(3) . ?
C7 C12 1.406(3) . ?
C7 C8 1.407(3) . ?
C8 C9 1.384(3) . ?
C9 C10 1.389(3) . ?
C10 C11 1.400(3) . ?
C11 C12 1.398(3) . ?
C13 C14 1.387(3) . ?
C13 H13A 0.9500 . ?
C14 C15 1.393(3) . ?
C14 C18 1.507(3) . ?
C15 C16 1.390(3) . ?
C15 H15A 0.9500 . ?
C16 C17 1.387(3) . ?
C16 C19 1.502(3) . ?
C17 H17A 0.9500 . ?
C18 H18A 0.9800 . ?
C18 H18B 0.9800 . ?
C18 H18C 0.9800 . ?
C19 H19A 0.9800 . ?
C19 H19B 0.9800 . ?
C19 H19C 0.9800 . ?
O3 H3 0.86(4) . ?
O3 H4 0.91(3) . ?

loop_
_geom_hbond_atom_site_label_D
_geom_hbond_atom_site_label_H
_geom_hbond_atom_site_label_A
_geom_hbond_distance_DH
_geom_hbond_distance_HA
_geom_hbond_distance_DA
_geom_hbond_angle_DHA
_geom_hbond_site_symmetry_A
N1 H1 O1 0.97(3) 1.78(3) 2.715(2) 160(3) .
O2 H2 O3 0.70(3) 1.94(3) 2.570(2) 149(3) .
O3 H3 O1 0.86(4) 1.89(4) 2.736(2) 168(3) .
